data_8107619
loop_
_publ_author_name
'Xu, Lian-Hua'
'Shi, Ju-Mei'
'Wang, Hua-Bin'
'Zhou, Ying'

_publ_section_title
;
 Crystal structure of
 (Z)-N-(4-(4-(4-((4,5,6-trimethoxy-3-oxobenzofuran-2(3H)-ylidene)methyl)phenoxy)butoxy)phenyl)acetamide,
 C30H31NO8
;
_journal_issue 5
_journal_name_full 'Zeitschrift f\"ur Kristallographie - New Crystal Structures'
_journal_page_first 987
_journal_page_last 989
_journal_paper_doi 10.1515/ncrs-2023-0313
_journal_volume 238
_journal_year 2023
_chemical_formula_moiety 'C30 H31 N O8'
_chemical_formula_sum 'C30 H31 N O8'
_chemical_formula_weight 533.56
_space_group_crystal_system triclinic
_space_group_IT_number 2
_space_group_name_Hall '-P 1'
_space_group_name_H-M_alt 'P -1'
_atom_sites_solution_hydrogens geom
_atom_sites_solution_primary dual
_cell_angle_alpha 82.199(2)
_cell_angle_beta 88.113(2)
_cell_angle_gamma 81.617(2)
_cell_formula_units_Z 2
_cell_length_a 5.21720(10)
_cell_length_b 9.2878(2)
_cell_length_c 27.2825(5)
_cell_measurement_reflns_used 4967
_cell_measurement_temperature 100.00(10)
_cell_measurement_theta_max 73.8400
_cell_measurement_theta_min 4.8930
_cell_volume 1295.66(5)
_computing_cell_refinement 'CrysAlisPro 1.171.39.33c (Rigaku OD, 2017)'
_computing_data_collection 'CrysAlisPro 1.171.39.33c (Rigaku OD, 2017)'
_computing_data_reduction 'CrysAlisPro 1.171.39.33c (Rigaku OD, 2017)'
_computing_molecular_graphics 'Olex2 1.5-beta (Dolomanov et al., 2009)'
_computing_publication_material 'Olex2 1.5-beta (Dolomanov et al., 2009)'
_computing_structure_refinement 'SHELXL 2018/3 (Sheldrick, 2015)'
_computing_structure_solution 'SHELXT 2014/5 (Sheldrick, 2014)'
_diffrn_ambient_environment N~2~
_diffrn_ambient_temperature 100.00(10)
_diffrn_detector 'CCD plate'
_diffrn_measured_fraction_theta_full 0.984
_diffrn_measured_fraction_theta_max 0.950
_diffrn_measurement_details
;
List of Runs (angles in degrees, time in seconds):

  # Type    Start    End  Width  t~exp~   \w     \q     \k     \f   Frames
--------------------------------------------------------------------------
  1  \w    -89.00 -57.00   0.50    0.50    --    0.00 -41.00  66.16   64
  2  \w     58.00  84.00   0.50    0.50    --    0.00  19.00  60.00   52
  3  \w    -10.00  31.00   0.50    0.50    --    0.00 -82.00 -60.00   82
  4  \w    -36.00  18.00   0.50    0.50    --    0.00 -41.00  66.16  108
  5  \w    -13.00  29.00   0.50    0.50    --    0.00 -77.00  30.00   84
  6  \w    -18.00  28.00   0.50    0.50    --    0.00  19.00  60.00   92
  7  \w     86.00 123.00   0.50    0.50    --   95.80  30.00 120.00   74
  8  \w     24.00  81.00   0.50    0.50    --   95.80 -61.00 120.00  114
  9  \w      6.00  31.00   0.50    0.50    --   95.80 -15.00 150.00   50
 10  \w     61.00 126.00   0.50    0.50    --   95.80 -82.00-150.00  130
 11  \w    120.00 146.00   0.50    0.50    --   95.80  82.00-120.00   52
 12  \w     17.00  76.00   0.50    0.50    --   95.80 -45.00-180.00  118
 13  \w     40.00 126.00   0.50    0.50    --   95.80 -82.00 120.00  172
 14  \w      7.00 112.00   0.50    0.50    --   95.80 -30.00 -90.00  210
 15  \w     22.00 113.00   0.50    0.50    --   95.80 -45.00 -30.00  182
 16  \w     64.00 125.00   0.50    0.50    --   95.80 -77.00 -30.00  122
 17  \w     74.00 100.00   0.50    0.50    --   95.80 -82.00  60.00   52
 18  \w     71.00 127.00   0.50    0.50    --   95.80 -82.00-180.00  112
 19  \w     79.00 105.00   0.50    0.50    --   95.80  30.00 150.00   52
 20  \w    117.00 163.00   0.50    0.50    --   95.80  30.00 150.00   92
 21  \w     75.00 111.00   0.50    0.50    --   95.80 -82.00 -90.00   72
 22  \w      8.00  61.00   0.50    0.50    --   95.80 -82.00 -90.00  106
 23  \w    130.00 183.00   0.50    0.50    --   95.80  30.00 120.00  106
 24  \w     44.00 119.00   0.50    0.50    --   95.80 -15.00 150.00  150
;
_diffrn_measurement_device 'four-circle diffractometer'
_diffrn_measurement_device_type 'XtaLAB AFC12 (RINC): Kappa single'
_diffrn_measurement_method '\w scans'
_diffrn_orient_matrix_type 'CrysAlisPro convention (1999,Acta A55,543-557)'
_diffrn_orient_matrix_UB_11 -0.1125865000
_diffrn_orient_matrix_UB_12 -0.1112194000
_diffrn_orient_matrix_UB_13 0.0388326000
_diffrn_orient_matrix_UB_21 -0.0390018000
_diffrn_orient_matrix_UB_22 -0.0944700000
_diffrn_orient_matrix_UB_23 -0.0406651000
_diffrn_orient_matrix_UB_31 0.2736922000
_diffrn_orient_matrix_UB_32 -0.0855437000
_diffrn_orient_matrix_UB_33 0.0093456000
_diffrn_radiation_monochromator mirror
_diffrn_radiation_probe x-ray
_diffrn_radiation_type 'Cu K\a'
_diffrn_radiation_wavelength 1.54184
_diffrn_reflns_av_R_equivalents 0.0481
_diffrn_reflns_av_unetI/netI 0.0636
_diffrn_reflns_Laue_measured_fraction_full 0.984
_diffrn_reflns_Laue_measured_fraction_max 0.950
_diffrn_reflns_limit_h_max 6
_diffrn_reflns_limit_h_min -4
_diffrn_reflns_limit_k_max 11
_diffrn_reflns_limit_k_min -11
_diffrn_reflns_limit_l_max 33
_diffrn_reflns_limit_l_min -32
_diffrn_reflns_number 11979
_diffrn_reflns_point_group_measured_fraction_full 0.984
_diffrn_reflns_point_group_measured_fraction_max 0.950
_diffrn_reflns_theta_full 67.684
_diffrn_reflns_theta_max 74.257
_diffrn_reflns_theta_min 3.270
_diffrn_source 'Rotating-anode X-ray tube'
_diffrn_source_type 'Rigaku (Cu) X-ray Source'
_exptl_absorpt_coefficient_mu 0.822
_exptl_absorpt_correction_T_max 1.00000
_exptl_absorpt_correction_T_min 0.73281
_exptl_absorpt_correction_type multi-scan
_exptl_absorpt_process_details
;
CrysAlisPro 1.171.39.33c (Rigaku Oxford Diffraction, 2017)
Empirical absorption correction using spherical harmonics,
 implemented in SCALE3 ABSPACK scaling algorithm.
;
_exptl_crystal_colour 'clear light yellow'
_exptl_crystal_density_diffrn 1.368
_exptl_crystal_description block
_exptl_crystal_F_000 564
_exptl_crystal_size_max 0.15
_exptl_crystal_size_mid 0.12
_exptl_crystal_size_min 0.1
_refine_diff_density_max 0.316
_refine_diff_density_min -0.276
_refine_diff_density_rms 0.064
_refine_ls_extinction_coef .
_refine_ls_extinction_method none
_refine_ls_goodness_of_fit_ref 1.092
_refine_ls_hydrogen_treatment constr
_refine_ls_matrix_type full
_refine_ls_number_parameters 356
_refine_ls_number_reflns 5027
_refine_ls_number_restraints 0
_refine_ls_restrained_S_all 1.092
_refine_ls_R_factor_all 0.0823
_refine_ls_R_factor_gt 0.0567
_refine_ls_shift/su_max 0.000
_refine_ls_shift/su_mean 0.000
_refine_ls_structure_factor_coef Fsqd
_refine_ls_weighting_details 'w=1/[\s^2^(Fo^2^)+(0.0398P)^2^+1.9877P] where P=(Fo^2^+2Fc^2^)/3'
_refine_ls_weighting_scheme calc
_refine_ls_wR_factor_gt 0.1470
_refine_ls_wR_factor_ref 0.1548
_reflns_Friedel_coverage 0.000
_reflns_Friedel_fraction_full .
_reflns_Friedel_fraction_max .
_reflns_number_gt 3886
_reflns_number_total 5027
_reflns_threshold_expression 'I > 2\s(I)'
_cod_data_source_file suppl_j_ncrs-2023-0313_suppl_001.cif
_cod_data_source_block 62758
_cod_database_code 8107619
_shelx_space_group_comment
;
The symmetry employed for this shelxl refinement is uniquely defined
by the following loop, which should always be used as a source of
symmetry information in preference to the above space-group names.
They are only intended as comments.
;
_olex2_refinement_description
;
1. Fixed Uiso
 At 1.2 times of:
  All C(H) groups, All C(H,H) groups, All N(H) groups
 At 1.5 times of:
  All C(H,H,H) groups
2.a Secondary CH2 refined with riding coordinates:
 C16(H16A,H16B), C17(H17A,H17B), C18(H18A,H18B), C19(H19A,H19B)
2.b Aromatic/amide H refined with riding coordinates:
 N1(H1), C2(H2), C9(H9), C11(H11), C12(H12), C14(H14), C15(H15), C21(H21),
 C22(H22), C24(H24), C25(H25)
2.c Idealised Me refined as rotating group:
 C27(H27A,H27B,H27C), C28(H28A,H28B,H28C), C29(H29A,H29B,H29C), C30(H30A,H30B,
 H30C)
;
_olex2_submission_special_instructions 'No special instructions were received'
_oxdiff_exptl_absorpt_empirical_details
;
Empirical correction (ABSPACK) includes:
- Absorption correction using spherical harmonics
- Frame scaling
;
_oxdiff_exptl_absorpt_empirical_full_max 1.576
_oxdiff_exptl_absorpt_empirical_full_min 0.702

loop_
_space_group_symop_operation_xyz
'x, y, z'
'-x, -y, -z'

loop_
_atom_site_label
_atom_site_type_symbol
_atom_site_fract_x
_atom_site_fract_y
_atom_site_fract_z
_atom_site_U_iso_or_equiv
_atom_site_adp_type
_atom_site_occupancy
_atom_site_site_symmetry_order
_atom_site_calc_flag
_atom_site_refinement_flags_posn
_atom_site_refinement_flags_adp
_atom_site_refinement_flags_occupancy
_atom_site_disorder_assembly
_atom_site_disorder_group
O1 O -0.2463(4) -0.0023(2) 0.96301(7) 0.0277(4) Uani 1 1 d . . . . .
O2 O -0.1298(4) -0.2847(2) 0.97036(7) 0.0286(5) Uani 1 1 d . . . . .
O3 O 0.2348(4) -0.41744(19) 0.90778(7) 0.0273(4) Uani 1 1 d . . . . .
O4 O 0.6615(4) -0.3108(2) 0.82303(7) 0.0310(5) Uani 1 1 d . . . . .
O5 O 0.4371(4) 0.05440(19) 0.84172(6) 0.0231(4) Uani 1 1 d . . . . .
O6 O 1.1662(4) 0.5258(2) 0.73476(7) 0.0279(4) Uani 1 1 d . . . . .
O7 O 0.9929(4) 1.6186(2) 0.55657(7) 0.0297(5) Uani 1 1 d . . . . .
O22 O 1.4891(4) 0.9631(2) 0.62570(7) 0.0281(4) Uani 1 1 d . . . . .
N1 N 1.4318(4) 1.5607(2) 0.55658(8) 0.0244(5) Uani 1 1 d . . . . .
H1 H 1.578380 1.596425 0.550256 0.029 Uiso 1 1 calc R U . . .
C1 C 0.2746(5) -0.0239(3) 0.87215(9) 0.0215(6) Uani 1 1 d . . . . .
C2 C 0.0875(5) 0.0427(3) 0.90171(10) 0.0234(6) Uani 1 1 d . . . . .
H2 H 0.056141 0.146321 0.901051 0.028 Uiso 1 1 calc R U . . .
C3 C -0.0532(5) -0.0497(3) 0.93257(9) 0.0223(6) Uani 1 1 d . . . . .
C4 C -0.0003(5) -0.2051(3) 0.93431(10) 0.0235(6) Uani 1 1 d . . . . .
C5 C 0.1857(5) -0.2675(3) 0.90280(10) 0.0219(6) Uani 1 1 d . . . . .
C6 C 0.3259(5) -0.1750(3) 0.87051(9) 0.0220(6) Uani 1 1 d . . . . .
C7 C 0.5421(5) -0.1977(3) 0.83615(10) 0.0236(6) Uani 1 1 d . . . . .
C8 C 0.6052(5) -0.0478(3) 0.81878(9) 0.0224(6) Uani 1 1 d . . . . .
C9 C 0.7969(5) -0.0142(3) 0.78798(9) 0.0229(6) Uani 1 1 d . . . . .
H9 H 0.891216 -0.094957 0.774205 0.027 Uiso 1 1 calc R U . . .
C10 C 0.8852(5) 0.1267(3) 0.77199(9) 0.0228(6) Uani 1 1 d . . . . .
C11 C 0.7777(5) 0.2559(3) 0.79134(10) 0.0242(6) Uani 1 1 d . . . . .
H11 H 0.635890 0.253494 0.814047 0.029 Uiso 1 1 calc R U . . .
C12 C 0.8759(5) 0.3856(3) 0.77769(10) 0.0246(6) Uani 1 1 d . . . . .
H12 H 0.802144 0.471463 0.791293 0.030 Uiso 1 1 calc R U . . .
C13 C 1.0817(5) 0.3921(3) 0.74423(9) 0.0225(6) Uani 1 1 d . . . . .
C14 C 1.1866(6) 0.2679(3) 0.72321(10) 0.0253(6) Uani 1 1 d . . . . .
H14 H 1.322742 0.272434 0.699300 0.030 Uiso 1 1 calc R U . . .
C15 C 1.0884(5) 0.1363(3) 0.73784(10) 0.0246(6) Uani 1 1 d . . . . .
H15 H 1.162448 0.050796 0.724084 0.029 Uiso 1 1 calc R U . . .
C16 C 1.3637(6) 0.5457(3) 0.69813(10) 0.0256(6) Uani 1 1 d . . . . .
H16A H 1.302503 0.531913 0.665345 0.031 Uiso 1 1 calc R U . . .
H16B H 1.520220 0.473475 0.706475 0.031 Uiso 1 1 calc R U . . .
C17 C 1.4253(6) 0.7001(3) 0.69714(10) 0.0287(6) Uani 1 1 d . . . . .
H17A H 1.459327 0.717061 0.731224 0.034 Uiso 1 1 calc R U . . .
H17B H 1.273454 0.770966 0.684784 0.034 Uiso 1 1 calc R U . . .
C18 C 1.6598(6) 0.7268(3) 0.66434(11) 0.0295(6) Uani 1 1 d . . . . .
H18A H 1.816376 0.667860 0.680057 0.035 Uiso 1 1 calc R U . . .
H18B H 1.638647 0.692025 0.632183 0.035 Uiso 1 1 calc R U . . .
C19 C 1.7011(6) 0.8862(3) 0.65501(11) 0.0280(6) Uani 1 1 d . . . . .
H19A H 1.704865 0.926550 0.686711 0.034 Uiso 1 1 calc R U . . .
H19B H 1.867400 0.895809 0.637181 0.034 Uiso 1 1 calc R U . . .
C20 C 1.4896(5) 1.1100(3) 0.60982(10) 0.0235(6) Uani 1 1 d . . . . .
C21 C 1.6723(5) 1.1922(3) 0.62316(10) 0.0244(6) Uani 1 1 d . . . . .
H21 H 1.811182 1.147462 0.644216 0.029 Uiso 1 1 calc R U . . .
C22 C 1.6483(5) 1.3416(3) 0.60512(10) 0.0252(6) Uani 1 1 d . . . . .
H22 H 1.772060 1.398509 0.614142 0.030 Uiso 1 1 calc R U . . .
C23 C 1.4474(5) 1.4079(3) 0.57431(10) 0.0228(6) Uani 1 1 d . . . . .
C24 C 1.2690(5) 1.3243(3) 0.56026(10) 0.0242(6) Uani 1 1 d . . . . .
H24 H 1.132897 1.368463 0.538473 0.029 Uiso 1 1 calc R U . . .
C25 C 1.2904(5) 1.1758(3) 0.57822(10) 0.0243(6) Uani 1 1 d . . . . .
H25 H 1.167783 1.118827 0.568798 0.029 Uiso 1 1 calc R U . . .
C26 C 1.2084(6) 1.6553(3) 0.54871(10) 0.0248(6) Uani 1 1 d . . . . .
C27 C 1.2442(6) 1.8105(3) 0.52881(11) 0.0315(7) Uani 1 1 d . . . . .
H27A H 1.274815 1.818099 0.492985 0.047 Uiso 1 1 calc R U . . .
H27B H 1.393119 1.837173 0.544712 0.047 Uiso 1 1 calc R U . . .
H27C H 1.087940 1.877367 0.535799 0.047 Uiso 1 1 calc R U . . .
C28 C -0.3282(6) 0.1532(3) 0.95942(11) 0.0298(6) Uani 1 1 d . . . . .
H28A H -0.381280 0.191415 0.925456 0.045 Uiso 1 1 calc R U . . .
H28B H -0.184447 0.201465 0.968223 0.045 Uiso 1 1 calc R U . . .
H28C H -0.474730 0.172768 0.982135 0.045 Uiso 1 1 calc R U . . .
C29 C -0.2469(6) -0.4043(3) 0.95703(11) 0.0313(7) Uani 1 1 d . . . . .
H29A H -0.274414 -0.390059 0.921233 0.047 Uiso 1 1 calc R U . . .
H29B H -0.413786 -0.407715 0.974409 0.047 Uiso 1 1 calc R U . . .
H29C H -0.132517 -0.496847 0.966345 0.047 Uiso 1 1 calc R U . . .
C30 C 0.2297(7) -0.4855(3) 0.86373(12) 0.0360(7) Uani 1 1 d . . . . .
H30A H 0.119854 -0.420043 0.839158 0.054 Uiso 1 1 calc R U . . .
H30B H 0.159624 -0.578381 0.871656 0.054 Uiso 1 1 calc R U . . .
H30C H 0.406014 -0.504602 0.850280 0.054 Uiso 1 1 calc R U . . .

loop_
_atom_site_aniso_label
_atom_site_aniso_U_11
_atom_site_aniso_U_22
_atom_site_aniso_U_33
_atom_site_aniso_U_23
_atom_site_aniso_U_13
_atom_site_aniso_U_12
O1 0.0295(11) 0.0193(10) 0.0338(10) -0.0027(8) 0.0063(8) -0.0036(9)
O2 0.0321(11) 0.0215(10) 0.0324(10) 0.0008(8) 0.0039(8) -0.0100(9)
O3 0.0310(11) 0.0137(9) 0.0371(11) -0.0012(8) -0.0048(9) -0.0035(8)
O4 0.0358(12) 0.0188(10) 0.0381(11) -0.0069(8) 0.0035(9) -0.0008(9)
O5 0.0246(10) 0.0172(9) 0.0272(9) -0.0029(7) 0.0050(8) -0.0035(8)
O6 0.0340(12) 0.0207(10) 0.0294(10) -0.0021(7) 0.0053(8) -0.0080(9)
O7 0.0237(11) 0.0230(10) 0.0411(12) -0.0029(8) -0.0004(9) -0.0005(9)
O22 0.0292(11) 0.0199(10) 0.0341(10) 0.0031(8) -0.0062(8) -0.0050(8)
N1 0.0230(12) 0.0185(11) 0.0314(12) -0.0010(9) 0.0016(9) -0.0040(10)
C1 0.0228(14) 0.0193(13) 0.0224(12) 0.0005(10) -0.0017(10) -0.0055(11)
C2 0.0264(15) 0.0172(13) 0.0263(13) -0.0022(10) -0.0004(11) -0.0029(12)
C3 0.0227(14) 0.0210(14) 0.0233(13) -0.0031(10) -0.0005(10) -0.0029(12)
C4 0.0226(14) 0.0214(14) 0.0265(13) 0.0017(10) -0.0023(11) -0.0073(12)
C5 0.0213(14) 0.0143(13) 0.0292(14) 0.0004(10) -0.0059(11) -0.0011(11)
C6 0.0235(14) 0.0176(13) 0.0251(13) -0.0024(10) -0.0022(11) -0.0042(11)
C7 0.0277(15) 0.0177(13) 0.0254(13) -0.0021(10) -0.0042(11) -0.0026(12)
C8 0.0262(15) 0.0158(13) 0.0239(13) -0.0028(10) -0.0009(11) 0.0015(11)
C9 0.0268(15) 0.0172(13) 0.0241(13) -0.0033(10) -0.0020(11) -0.0001(11)
C10 0.0244(14) 0.0206(14) 0.0226(13) -0.0016(10) -0.0027(11) -0.0013(12)
C11 0.0253(15) 0.0208(14) 0.0260(13) -0.0024(10) 0.0018(11) -0.0021(12)
C12 0.0273(15) 0.0181(13) 0.0275(14) -0.0030(10) -0.0002(11) 0.0000(12)
C13 0.0236(14) 0.0169(13) 0.0257(13) 0.0001(10) -0.0029(11) -0.0010(11)
C14 0.0259(15) 0.0243(14) 0.0245(13) -0.0019(10) 0.0018(11) -0.0007(12)
C15 0.0279(15) 0.0181(13) 0.0266(13) -0.0029(10) -0.0018(11) 0.0006(12)
C16 0.0275(15) 0.0205(14) 0.0272(14) 0.0017(10) 0.0013(11) -0.0030(12)
C17 0.0357(17) 0.0212(14) 0.0296(14) -0.0008(11) -0.0014(12) -0.0078(13)
C18 0.0304(16) 0.0208(14) 0.0355(15) 0.0033(11) -0.0017(12) -0.0039(12)
C19 0.0253(15) 0.0229(14) 0.0337(15) 0.0036(11) -0.0051(12) -0.0027(12)
C20 0.0269(15) 0.0171(13) 0.0259(13) -0.0005(10) 0.0017(11) -0.0038(11)
C21 0.0233(14) 0.0218(14) 0.0268(13) -0.0001(10) -0.0021(11) -0.0010(12)
C22 0.0249(15) 0.0216(14) 0.0299(14) -0.0045(11) 0.0011(11) -0.0057(12)
C23 0.0244(14) 0.0182(13) 0.0253(13) -0.0028(10) 0.0020(11) -0.0018(11)
C24 0.0244(14) 0.0195(14) 0.0278(14) -0.0021(10) -0.0018(11) -0.0009(12)
C25 0.0245(14) 0.0197(14) 0.0291(14) -0.0042(10) -0.0006(11) -0.0039(12)
C26 0.0284(15) 0.0222(14) 0.0239(13) -0.0033(10) -0.0008(11) -0.0033(12)
C27 0.0369(18) 0.0193(15) 0.0370(16) -0.0007(11) -0.0027(13) -0.0021(13)
C28 0.0334(17) 0.0200(14) 0.0357(15) -0.0059(11) 0.0053(12) -0.0021(13)
C29 0.0296(16) 0.0258(15) 0.0394(16) 0.0038(12) -0.0049(13) -0.0134(13)
C30 0.0417(19) 0.0218(15) 0.0468(18) -0.0116(13) -0.0035(14) -0.0046(14)

loop_
_atom_type_symbol
_atom_type_description
_atom_type_scat_dispersion_real
_atom_type_scat_dispersion_imag
_atom_type_scat_source
C C 0.0181 0.0091 'International Tables Vol C Tables 4.2.6.8 and 6.1.1.4'
H H 0.0000 0.0000 'International Tables Vol C Tables 4.2.6.8 and 6.1.1.4'
N N 0.0311 0.0180 'International Tables Vol C Tables 4.2.6.8 and 6.1.1.4'
O O 0.0492 0.0322 'International Tables Vol C Tables 4.2.6.8 and 6.1.1.4'

loop_
_geom_angle_atom_site_label_1
_geom_angle_atom_site_label_2
_geom_angle_atom_site_label_3
_geom_angle
_geom_angle_site_symmetry_1
_geom_angle_site_symmetry_3
C3 O1 C28 117.5(2) . .
C4 O2 C29 118.2(2) . .
C5 O3 C30 117.2(2) . .
C1 O5 C8 106.7(2) . .
C13 O6 C16 118.9(2) . .
C20 O22 C19 118.0(2) . .
C23 N1 H1 117.5 . .
C26 N1 H1 117.5 . .
C26 N1 C23 125.1(2) . .
O5 C1 C6 113.1(2) . .
C2 C1 O5 122.3(2) . .
C2 C1 C6 124.6(2) . .
C1 C2 H2 121.8 . .
C1 C2 C3 116.4(2) . .
C3 C2 H2 121.8 . .
O1 C3 C2 123.9(2) . .
O1 C3 C4 114.6(2) . .
C2 C3 C4 121.5(3) . .
O2 C4 C3 115.9(2) . .
O2 C4 C5 123.9(2) . .
C5 C4 C3 120.1(2) . .
O3 C5 C4 117.2(2) . .
O3 C5 C6 123.6(3) . .
C4 C5 C6 119.0(2) . .
C1 C6 C5 118.3(2) . .
C1 C6 C7 106.3(2) . .
C5 C6 C7 135.1(2) . .
O4 C7 C6 131.2(2) . .
O4 C7 C8 124.0(3) . .
C6 C7 C8 104.7(2) . .
O5 C8 C7 109.1(2) . .
C9 C8 O5 124.3(2) . .
C9 C8 C7 126.5(3) . .
C8 C9 H9 114.9 . .
C8 C9 C10 130.3(3) . .
C10 C9 H9 114.9 . .
C11 C10 C9 122.2(2) . .
C15 C10 C9 120.2(2) . .
C15 C10 C11 117.6(2) . .
C10 C11 H11 119.6 . .
C12 C11 C10 120.8(3) . .
C12 C11 H11 119.6 . .
C11 C12 H12 119.7 . .
C11 C12 C13 120.6(3) . .
C13 C12 H12 119.7 . .
O6 C13 C12 115.0(2) . .
O6 C13 C14 124.9(2) . .
C12 C13 C14 120.1(2) . .
C13 C14 H14 120.6 . .
C13 C14 C15 118.9(3) . .
C15 C14 H14 120.6 . .
C10 C15 C14 122.0(3) . .
C10 C15 H15 119.0 . .
C14 C15 H15 119.0 . .
O6 C16 H16A 110.3 . .
O6 C16 H16B 110.3 . .
O6 C16 C17 107.3(2) . .
H16A C16 H16B 108.5 . .
C17 C16 H16A 110.3 . .
C17 C16 H16B 110.3 . .
C16 C17 H17A 109.2 . .
C16 C17 H17B 109.2 . .
C16 C17 C18 111.8(2) . .
H17A C17 H17B 107.9 . .
C18 C17 H17A 109.2 . .
C18 C17 H17B 109.2 . .
C17 C18 H18A 108.8 . .
C17 C18 H18B 108.8 . .
H18A C18 H18B 107.7 . .
C19 C18 C17 113.7(3) . .
C19 C18 H18A 108.8 . .
C19 C18 H18B 108.8 . .
O22 C19 C18 106.7(2) . .
O22 C19 H19A 110.4 . .
O22 C19 H19B 110.4 . .
C18 C19 H19A 110.4 . .
C18 C19 H19B 110.4 . .
H19A C19 H19B 108.6 . .
O22 C20 C21 124.6(2) . .
O22 C20 C25 115.4(2) . .
C25 C20 C21 120.1(2) . .
C20 C21 H21 120.5 . .
C20 C21 C22 118.9(3) . .
C22 C21 H21 120.5 . .
C21 C22 H22 119.5 . .
C23 C22 C21 121.1(3) . .
C23 C22 H22 119.5 . .
C22 C23 N1 119.1(2) . .
C22 C23 C24 119.6(2) . .
C24 C23 N1 121.3(2) . .
C23 C24 H24 120.1 . .
C25 C24 C23 119.7(3) . .
C25 C24 H24 120.1 . .
C20 C25 C24 120.6(3) . .
C20 C25 H25 119.7 . .
C24 C25 H25 119.7 . .
O7 C26 N1 123.3(2) . .
O7 C26 C27 121.9(3) . .
N1 C26 C27 114.8(2) . .
C26 C27 H27A 109.5 . .
C26 C27 H27B 109.5 . .
C26 C27 H27C 109.5 . .
H27A C27 H27B 109.5 . .
H27A C27 H27C 109.5 . .
H27B C27 H27C 109.5 . .
O1 C28 H28A 109.5 . .
O1 C28 H28B 109.5 . .
O1 C28 H28C 109.5 . .
H28A C28 H28B 109.5 . .
H28A C28 H28C 109.5 . .
H28B C28 H28C 109.5 . .
O2 C29 H29A 109.5 . .
O2 C29 H29B 109.5 . .
O2 C29 H29C 109.5 . .
H29A C29 H29B 109.5 . .
H29A C29 H29C 109.5 . .
H29B C29 H29C 109.5 . .
O3 C30 H30A 109.5 . .
O3 C30 H30B 109.5 . .
O3 C30 H30C 109.5 . .
H30A C30 H30B 109.5 . .
H30A C30 H30C 109.5 . .
H30B C30 H30C 109.5 . .

loop_
_geom_bond_atom_site_label_1
_geom_bond_atom_site_label_2
_geom_bond_distance
_geom_bond_site_symmetry_2
O1 C3 1.347(3) .
O1 C28 1.436(3) .
O2 C4 1.369(3) .
O2 C29 1.436(3) .
O3 C5 1.368(3) .
O3 C30 1.435(3) .
O4 C7 1.232(3) .
O5 C1 1.381(3) .
O5 C8 1.395(3) .
O6 C13 1.367(3) .
O6 C16 1.426(3) .
O7 C26 1.225(3) .
O22 C19 1.430(3) .
O22 C20 1.375(3) .
N1 H1 0.8800 .
N1 C23 1.427(3) .
N1 C26 1.358(4) .
C1 C2 1.376(4) .
C1 C6 1.396(4) .
C2 H2 0.9500 .
C2 C3 1.390(4) .
C3 C4 1.424(4) .
C4 C5 1.390(4) .
C5 C6 1.409(4) .
C6 C7 1.452(4) .
C7 C8 1.489(4) .
C8 C9 1.329(4) .
C9 H9 0.9500 .
C9 C10 1.457(4) .
C10 C11 1.411(4) .
C10 C15 1.393(4) .
C11 H11 0.9500 .
C11 C12 1.378(4) .
C12 H12 0.9500 .
C12 C13 1.389(4) .
C13 C14 1.391(4) .
C14 H14 0.9500 .
C14 C15 1.397(4) .
C15 H15 0.9500 .
C16 H16A 0.9900 .
C16 H16B 0.9900 .
C16 C17 1.511(4) .
C17 H17A 0.9900 .
C17 H17B 0.9900 .
C17 C18 1.522(4) .
C18 H18A 0.9900 .
C18 H18B 0.9900 .
C18 C19 1.513(4) .
C19 H19A 0.9900 .
C19 H19B 0.9900 .
C20 C21 1.391(4) .
C20 C25 1.388(4) .
C21 H21 0.9500 .
C21 C22 1.396(4) .
C22 H22 0.9500 .
C22 C23 1.384(4) .
C23 C24 1.390(4) .
C24 H24 0.9500 .
C24 C25 1.389(4) .
C25 H25 0.9500 .
C26 C27 1.506(4) .
C27 H27A 0.9800 .
C27 H27B 0.9800 .
C27 H27C 0.9800 .
C28 H28A 0.9800 .
C28 H28B 0.9800 .
C28 H28C 0.9800 .
C29 H29A 0.9800 .
C29 H29B 0.9800 .
C29 H29C 0.9800 .
C30 H30A 0.9800 .
C30 H30B 0.9800 .
C30 H30C 0.9800 .

loop_
_geom_torsion_atom_site_label_1
_geom_torsion_atom_site_label_2
_geom_torsion_atom_site_label_3
_geom_torsion_atom_site_label_4
_geom_torsion
_geom_torsion_site_symmetry_1
_geom_torsion_site_symmetry_2
_geom_torsion_site_symmetry_3
_geom_torsion_site_symmetry_4
O1 C3 C4 O2 -7.4(3) . . . .
O1 C3 C4 C5 176.7(2) . . . .
O2 C4 C5 O3 1.8(4) . . . .
O2 C4 C5 C6 -173.5(2) . . . .
O3 C5 C6 C1 -173.9(2) . . . .
O3 C5 C6 C7 -0.8(5) . . . .
O4 C7 C8 O5 -178.5(2) . . . .
O4 C7 C8 C9 -1.1(4) . . . .
O5 C1 C2 C3 -176.5(2) . . . .
O5 C1 C6 C5 175.3(2) . . . .
O5 C1 C6 C7 0.3(3) . . . .
O5 C8 C9 C10 2.3(5) . . . .
O6 C13 C14 C15 177.3(2) . . . .
O6 C16 C17 C18 172.1(2) . . . .
O22 C20 C21 C22 -178.9(3) . . . .
O22 C20 C25 C24 179.2(2) . . . .
N1 C23 C24 C25 179.9(2) . . . .
C1 O5 C8 C7 0.0(3) . . . .
C1 O5 C8 C9 -177.4(3) . . . .
C1 C2 C3 O1 -178.6(2) . . . .
C1 C2 C3 C4 1.7(4) . . . .
C1 C6 C7 O4 178.2(3) . . . .
C1 C6 C7 C8 -0.3(3) . . . .
C2 C1 C6 C5 -3.0(4) . . . .
C2 C1 C6 C7 -178.0(2) . . . .
C2 C3 C4 O2 172.3(2) . . . .
C2 C3 C4 C5 -3.6(4) . . . .
C3 C4 C5 O3 177.3(2) . . . .
C3 C4 C5 C6 2.1(4) . . . .
C4 C5 C6 C1 1.0(4) . . . .
C4 C5 C6 C7 174.2(3) . . . .
C5 C6 C7 O4 4.5(5) . . . .
C5 C6 C7 C8 -174.0(3) . . . .
C6 C1 C2 C3 1.6(4) . . . .
C6 C7 C8 O5 0.2(3) . . . .
C6 C7 C8 C9 177.6(3) . . . .
C7 C8 C9 C10 -174.7(3) . . . .
C8 O5 C1 C2 178.1(2) . . . .
C8 O5 C1 C6 -0.2(3) . . . .
C8 C9 C10 C11 4.2(4) . . . .
C8 C9 C10 C15 -178.1(3) . . . .
C9 C10 C11 C12 176.1(2) . . . .
C9 C10 C15 C14 -177.1(2) . . . .
C10 C11 C12 C13 0.5(4) . . . .
C11 C10 C15 C14 0.6(4) . . . .
C11 C12 C13 O6 -178.2(2) . . . .
C11 C12 C13 C14 1.6(4) . . . .
C12 C13 C14 C15 -2.5(4) . . . .
C13 O6 C16 C17 -177.7(2) . . . .
C13 C14 C15 C10 1.4(4) . . . .
C15 C10 C11 C12 -1.6(4) . . . .
C16 O6 C13 C12 -175.4(2) . . . .
C16 O6 C13 C14 4.8(4) . . . .
C16 C17 C18 C19 169.9(2) . . . .
C17 C18 C19 O22 -67.2(3) . . . .
C19 O22 C20 C21 -4.9(4) . . . .
C19 O22 C20 C25 174.9(2) . . . .
C20 O22 C19 C18 -176.5(2) . . . .
C20 C21 C22 C23 -0.2(4) . . . .
C21 C20 C25 C24 -1.0(4) . . . .
C21 C22 C23 N1 -179.7(3) . . . .
C21 C22 C23 C24 -1.2(4) . . . .
C22 C23 C24 C25 1.6(4) . . . .
C23 N1 C26 O7 0.6(4) . . . .
C23 N1 C26 C27 -178.7(2) . . . .
C23 C24 C25 C20 -0.4(4) . . . .
C25 C20 C21 C22 1.3(4) . . . .
C26 N1 C23 C22 -145.1(3) . . . .
C26 N1 C23 C24 36.5(4) . . . .
C28 O1 C3 C2 6.7(4) . . . .
C28 O1 C3 C4 -173.6(2) . . . .
C29 O2 C4 C3 134.7(3) . . . .
C29 O2 C4 C5 -49.6(4) . . . .
C30 O3 C5 C4 129.3(3) . . . .
C30 O3 C5 C6 -55.7(3) . . . .
